data_7030060
loop_
_publ_author_name
'Gluyas, Josef B. G.'
'Boden, Andrew J.'
'Eaves, Samantha G.'
'Yu, Herrick'
'Low, Paul J.'

_publ_section_title
;
 Long range charge transfer in trimetallic mixed-valence iron complexes
 mediated by redox non-innocent cyanoacetylide ligands.
;
_journal_issue 17
_journal_name_full 'Dalton transactions (Cambridge, England : 2003)'
_journal_page_first 6291
_journal_page_last 6294
_journal_paper_doi 10.1039/c4dt00614c
_journal_volume 43
_journal_year 2014
_chemical_formula_moiety '2(C27 H25 Fe0.5 N P2), 2(B F4), 2(C2 H3 N)'
_chemical_formula_sum 'C58 H56 B2 F8 Fe N4 P4'
_chemical_formula_weight 1162.42
_chemical_name_systematic
;
 ? 
;
_space_group_crystal_system monoclinic
_space_group_IT_number 14
_space_group_name_Hall '-P 2yn'
_space_group_name_H-M_alt 'P 1 21/n 1'
_symmetry_space_group_name_Hall '-P 2yn'
_symmetry_space_group_name_H-M 'P 1 21/n 1'
_atom_sites_solution_hydrogens geom
_atom_sites_solution_primary direct
_atom_sites_solution_secondary difmap
_audit_creation_date 2013-07-12
_audit_creation_method
;
  Olex2 1.2-beta
  (compiled Apr 23 2013 17:54:37, GUI svn.r4466)
;
_cell_angle_alpha 90.00
_cell_angle_beta 106.957(2)
_cell_angle_gamma 90.00
_cell_formula_units_Z 4
_cell_length_a 16.8867(6)
_cell_length_b 15.6956(6)
_cell_length_c 21.8725(8)
_cell_measurement_reflns_used 9963
_cell_measurement_temperature 120
_cell_measurement_theta_max 32.99
_cell_measurement_theta_min 2.75
_cell_volume 5545.2(4)
_computing_cell_refinement 'APEX2 v.2013.4_1 (Bruker, 2013)'
_computing_data_collection 'APEX2 v.2013.4_1 (Bruker, 2013)'
_computing_data_reduction 'SAINT v8.30C (Bruker, 2013)'
_computing_molecular_graphics
;
O. V. Dolomanov, L. J. Bourhis, R. J. Gildea, J. A. K. Howard and H. Puschmann,
OLEX2: a complete structure solution, refinement and analysis program.
J. Appl. Cryst. (2009). 42, 339-341.
;
_computing_publication_material
;
O. V. Dolomanov, L. J. Bourhis, R. J. Gildea, J. A. K. Howard and H. Puschmann,
OLEX2: a complete structure solution, refinement and analysis program.
J. Appl. Cryst. (2009). 42, 339-341.
;
_computing_structure_refinement
;
XL, G.M. Sheldrick, Acta Cryst.
(2008). A64, 112-122
;
_computing_structure_solution
;
XS, G.M. Sheldrick, Acta Cryst.
(2008). A64, 112-122
;
_diffrn_ambient_temperature 120
_diffrn_detector 'Bruker PHOTON 100 CMOS'
_diffrn_detector_type 'CMOS sensor'
_diffrn_measured_fraction_theta_full 1.000
_diffrn_measured_fraction_theta_max 1.000
_diffrn_measurement_device 'Bruker D8 Venture'
_diffrn_measurement_device_type '3-circle diffractometer'
_diffrn_measurement_method \w-scan
_diffrn_radiation_monochromator 'focusing mirrors'
_diffrn_radiation_probe x-ray
_diffrn_radiation_type 'Mo K\a'
_diffrn_radiation_wavelength 0.71073
_diffrn_reflns_av_R_equivalents 0.0496
_diffrn_reflns_av_unetI/netI 0.0388
_diffrn_reflns_limit_h_max 20
_diffrn_reflns_limit_h_min -23
_diffrn_reflns_limit_k_max 22
_diffrn_reflns_limit_k_min -22
_diffrn_reflns_limit_l_max 30
_diffrn_reflns_limit_l_min -20
_diffrn_reflns_number 83155
_diffrn_reflns_theta_full 30.00
_diffrn_reflns_theta_max 30.00
_diffrn_reflns_theta_min 1.87
_diffrn_source 'ImuS microsource'
_diffrn_standards_number 0
_exptl_absorpt_coefficient_mu 0.457
_exptl_absorpt_correction_T_max 0.9282
_exptl_absorpt_correction_T_min 0.8448
_exptl_absorpt_correction_type multi-scan
_exptl_absorpt_process_details
;
SADABS-2012/1 (Bruker,2012) was used for absorption correction.
wR2(int) was 0.0853 before and 0.0494 after correction.
The Ratio of minimum to maximum transmission is 0.9101.
The \l/2 correction factor is 0.0015.
;
_exptl_crystal_colour 'clear brownish yellow'
_exptl_crystal_colour_lustre clear
_exptl_crystal_colour_modifier brownish
_exptl_crystal_colour_primary yellow
_exptl_crystal_density_diffrn 1.392
_exptl_crystal_density_method 'not measured'
_exptl_crystal_description prism
_exptl_crystal_F_000 2400
_exptl_crystal_size_max 0.291
_exptl_crystal_size_mid 0.239
_exptl_crystal_size_min 0.165
_refine_diff_density_max 0.668
_refine_diff_density_min -0.448
_refine_diff_density_rms 0.068
_refine_ls_extinction_method none
_refine_ls_goodness_of_fit_ref 0.998
_refine_ls_hydrogen_treatment constr
_refine_ls_matrix_type full
_refine_ls_number_parameters 701
_refine_ls_number_reflns 16176
_refine_ls_number_restraints 0
_refine_ls_restrained_S_all 0.998
_refine_ls_R_factor_all 0.0606
_refine_ls_R_factor_gt 0.0390
_refine_ls_shift/su_max 0.001
_refine_ls_shift/su_mean 0.000
_refine_ls_structure_factor_coef Fsqd
_refine_ls_weighting_details 'calc w=1/[\s^2^(Fo^2^)+(0.0500P)^2^+3.0000P] where P=(Fo^2^+2Fc^2^)/3'
_refine_ls_weighting_scheme calc
_refine_ls_wR_factor_gt 0.0928
_refine_ls_wR_factor_ref 0.1034
_reflns_number_gt 12322
_reflns_number_total 16176
_reflns_threshold_expression >2sigma(I)
_cod_data_source_file c4dt00614c2.cif
_cod_data_source_block 13srv193
_cod_depositor_comments
;
The following automatic conversions were performed:

'_diffrn_radiation_probe' value 'X-ray' changed to 'x-ray' according
to
/usr/data/users/saulius/crontab/automatic-downloads/current/RSC/lib/dictionaries/cif_core.dic
dictionary named 'cif_core.dic' version 2.4.2 from 2011-04-26.

Automatic conversion script
Id: cif_fix_values 2281 2013-09-26 08:29:07Z andrius 
;
_cod_database_code 7030060
_computing.bruker_data_scaling 'SADABS V2012/1 (Bruker AXS Inc.)'

_olex2_refinement_description
;
1. Fixed Uiso
 At 1.2 times of:
  All C(H) groups, All C(H,H) groups
 At 1.5 times of:
  All C(H,H,H) groups
2.a Secondary CH2 refined with riding coordinates:
 C1(H1A,H1B), C1A(H1AA,H1AB)
2.b Aromatic/amide H refined with riding coordinates:
 C12(H12), C13(H13), C14(H14), C15(H15), C16(H16), C22(H22), C23(H23),
 C24(H24), C25(H25), C26(H26), C32(H32), C33(H33), C34(H34), C35(H35), C36(H36),
  C42(H42), C43(H43), C44(H44), C45(H45), C46(H46), C12A(H12A), C13A(H13A),
 C14A(H14A), C15A(H15A), C16A(H16A), C22A(H22A), C23A(H23A), C24A(H24A),
 C25A(H25A), C26A(H26A), C32A(H32A), C33A(H33A), C34A(H34A), C35A(H35A),
 C36A(H36A), C42A(H42A), C43A(H43A), C44A(H44A), C45A(H45A), C46A(H46A)
2.c Idealised Me refined as rotating group:
 C3(H3A,H3B,H3C), C3A(H3AA,H3AB,H3AC), C2S(H2SA,H2SB,H2SC), C4S(H4SA,H4SB,H4SC)
;

loop_
_space_group_symop_id
_space_group_symop_operation_xyz
1 'x, y, z'
2 '-x+1/2, y+1/2, -z+1/2'
3 '-x, -y, -z'
4 'x-1/2, -y-1/2, z-1/2'

loop_
_atom_site_label
_atom_site_type_symbol
_atom_site_fract_x
_atom_site_fract_y
_atom_site_fract_z
_atom_site_U_iso_or_equiv
_atom_site_adp_type
_atom_site_occupancy
_atom_site_symmetry_multiplicity
_atom_site_calc_flag
_atom_site_refinement_flags
Fe1 Fe 0.5000 0.5000 0.5000 0.01049(6) Uani 1 2 d S
P1 P 0.40444(2) 0.39485(2) 0.494998(18) 0.01270(8) Uani 1 1 d .
P2 P 0.49351(2) 0.47733(2) 0.602130(18) 0.01247(8) Uani 1 1 d .
N1 N 0.58398(8) 0.41592(8) 0.51321(6) 0.0142(2) Uani 1 1 d .
C1 C 0.44005(10) 0.37490(10) 0.58129(7) 0.0160(3) Uani 1 1 d .
H1A H 0.4782 0.3257 0.5926 0.019 Uiso 1 1 calc R
H1B H 0.3937 0.3679 0.6001 0.019 Uiso 1 1 calc R
C2 C 0.63867(11) 0.37178(10) 0.51753(8) 0.0186(3) Uani 1 1 d .
C3 C 0.71075(12) 0.31866(13) 0.52136(10) 0.0317(4) Uani 1 1 d .
H3A H 0.7296 0.3284 0.4836 0.048 Uiso 1 1 calc R
H3B H 0.6959 0.2586 0.5231 0.048 Uiso 1 1 calc R
H3C H 0.7553 0.3333 0.5599 0.048 Uiso 1 1 calc R
C11 C 0.40424(10) 0.29318(10) 0.45482(7) 0.0157(3) Uani 1 1 d .
C12 C 0.38016(12) 0.29119(11) 0.38823(8) 0.0225(3) Uani 1 1 d .
H12 H 0.3591 0.3413 0.3647 0.027 Uiso 1 1 calc R
C13 C 0.38675(12) 0.21653(12) 0.35605(9) 0.0266(4) Uani 1 1 d .
H13 H 0.3711 0.2160 0.3107 0.032 Uiso 1 1 calc R
C14 C 0.41606(12) 0.14305(12) 0.38985(9) 0.0274(4) Uani 1 1 d .
H14 H 0.4211 0.0921 0.3678 0.033 Uiso 1 1 calc R
C15 C 0.43797(13) 0.14406(12) 0.45576(10) 0.0310(4) Uani 1 1 d .
H15 H 0.4570 0.0932 0.4790 0.037 Uiso 1 1 calc R
C16 C 0.43245(12) 0.21894(11) 0.48861(8) 0.0245(4) Uani 1 1 d .
H16 H 0.4480 0.2191 0.5340 0.029 Uiso 1 1 calc R
C21 C 0.29690(10) 0.42804(10) 0.47383(7) 0.0150(3) Uani 1 1 d .
C22 C 0.26266(10) 0.46429(11) 0.41356(8) 0.0210(3) Uani 1 1 d .
H22 H 0.2955 0.4700 0.3852 0.025 Uiso 1 1 calc R
C23 C 0.18110(11) 0.49204(12) 0.39482(9) 0.0260(4) Uani 1 1 d .
H23 H 0.1584 0.5164 0.3537 0.031 Uiso 1 1 calc R
C24 C 0.13239(11) 0.48439(11) 0.43588(10) 0.0253(4) Uani 1 1 d .
H24 H 0.0763 0.5027 0.4228 0.030 Uiso 1 1 calc R
C25 C 0.16650(11) 0.44970(11) 0.49615(9) 0.0229(4) Uani 1 1 d .
H25 H 0.1338 0.4455 0.5248 0.027 Uiso 1 1 calc R
C26 C 0.24786(10) 0.42107(10) 0.51519(8) 0.0183(3) Uani 1 1 d .
H26 H 0.2702 0.3967 0.5564 0.022 Uiso 1 1 calc R
C31 C 0.58746(10) 0.45886(10) 0.66672(7) 0.0145(3) Uani 1 1 d .
C32 C 0.63436(10) 0.38543(10) 0.66736(8) 0.0180(3) Uani 1 1 d .
H32 H 0.6124 0.3405 0.6382 0.022 Uiso 1 1 calc R
C33 C 0.71278(11) 0.37764(11) 0.71024(8) 0.0226(3) Uani 1 1 d .
H33 H 0.7438 0.3270 0.7110 0.027 Uiso 1 1 calc R
C34 C 0.74610(11) 0.44387(12) 0.75212(8) 0.0241(4) Uani 1 1 d .
H34 H 0.8008 0.4397 0.7800 0.029 Uiso 1 1 calc R
C35 C 0.69907(11) 0.51591(11) 0.75290(8) 0.0216(3) Uani 1 1 d .
H35 H 0.7213 0.5605 0.7822 0.026 Uiso 1 1 calc R
C36 C 0.61972(10) 0.52349(11) 0.71123(8) 0.0179(3) Uani 1 1 d .
H36 H 0.5873 0.5725 0.7129 0.021 Uiso 1 1 calc R
C41 C 0.42931(10) 0.54485(11) 0.63557(7) 0.0171(3) Uani 1 1 d .
C42 C 0.37501(11) 0.51119(13) 0.66676(8) 0.0259(4) Uani 1 1 d .
H42 H 0.3707 0.4513 0.6710 0.031 Uiso 1 1 calc R
C43 C 0.32718(12) 0.56569(16) 0.69160(10) 0.0359(5) Uani 1 1 d .
H43 H 0.2894 0.5426 0.7119 0.043 Uiso 1 1 calc R
C44 C 0.33409(13) 0.65336(15) 0.68700(10) 0.0374(5) Uani 1 1 d .
H44 H 0.3014 0.6901 0.7043 0.045 Uiso 1 1 calc R
C45 C 0.38872(13) 0.68709(13) 0.65704(9) 0.0327(4) Uani 1 1 d .
H45 H 0.3942 0.7471 0.6543 0.039 Uiso 1 1 calc R
C46 C 0.43551(11) 0.63306(11) 0.63098(8) 0.0225(3) Uani 1 1 d .
H46 H 0.4722 0.6565 0.6098 0.027 Uiso 1 1 calc R
Fe1A Fe 0.5000 0.5000 1.0000 0.01120(6) Uani 1 2 d S
P1A P 0.38506(2) 0.43408(2) 0.936139(19) 0.01319(8) Uani 1 1 d .
P2A P 0.51420(2) 0.49678(2) 0.899488(18) 0.01271(8) Uani 1 1 d .
N1A N 0.44421(8) 0.60536(8) 0.97846(6) 0.0142(2) Uani 1 1 d .
C1A C 0.40347(10) 0.47466(10) 0.86236(7) 0.0154(3) Uani 1 1 d .
H1AA H 0.3938 0.4310 0.8283 0.019 Uiso 1 1 calc R
H1AB H 0.3711 0.5267 0.8459 0.019 Uiso 1 1 calc R
C2A C 0.41465(10) 0.67124(10) 0.97093(8) 0.0181(3) Uani 1 1 d .
C3A C 0.37853(13) 0.75592(11) 0.96530(10) 0.0296(4) Uani 1 1 d .
H3AA H 0.3954 0.7884 0.9329 0.044 Uiso 1 1 calc R
H3AB H 0.3978 0.7852 1.0065 0.044 Uiso 1 1 calc R
H3AC H 0.3180 0.7513 0.9527 0.044 Uiso 1 1 calc R
C11A C 0.27869(10) 0.46013(11) 0.93152(8) 0.0176(3) Uani 1 1 d .
C12A C 0.23187(13) 0.40421(14) 0.95620(12) 0.0415(6) Uani 1 1 d .
H12A H 0.2557 0.3521 0.9749 0.050 Uiso 1 1 calc R
C13A C 0.15070(15) 0.42355(17) 0.95380(15) 0.0555(8) Uani 1 1 d .
H13A H 0.1195 0.3847 0.9708 0.067 Uiso 1 1 calc R
C14A C 0.11543(13) 0.49904(14) 0.92684(11) 0.0359(5) Uani 1 1 d .
H14A H 0.0594 0.5114 0.9240 0.043 Uiso 1 1 calc R
C15A C 0.16174(11) 0.55667(12) 0.90404(9) 0.0258(4) Uani 1 1 d .
H15A H 0.1380 0.6095 0.8867 0.031 Uiso 1 1 calc R
C16A C 0.24306(10) 0.53775(11) 0.90631(8) 0.0210(3) Uani 1 1 d .
H16A H 0.2746 0.5778 0.8906 0.025 Uiso 1 1 calc R
C21A C 0.38897(10) 0.31860(10) 0.93405(8) 0.0160(3) Uani 1 1 d .
C22A C 0.40275(10) 0.27463(10) 0.99188(8) 0.0189(3) Uani 1 1 d .
H22A H 0.4071 0.3053 1.0302 0.023 Uiso 1 1 calc R
C23A C 0.41005(12) 0.18670(11) 0.99363(9) 0.0242(4) Uani 1 1 d .
H23A H 0.4193 0.1573 1.0330 0.029 Uiso 1 1 calc R
C24A C 0.40394(13) 0.14155(11) 0.93798(10) 0.0287(4) Uani 1 1 d .
H24A H 0.4095 0.0813 0.9393 0.034 Uiso 1 1 calc R
C25A C 0.38974(13) 0.18438(12) 0.88055(9) 0.0290(4) Uani 1 1 d .
H25A H 0.3852 0.1533 0.8424 0.035 Uiso 1 1 calc R
C26A C 0.38210(11) 0.27258(11) 0.87821(8) 0.0222(3) Uani 1 1 d .
H26A H 0.3722 0.3015 0.8385 0.027 Uiso 1 1 calc R
C31A C 0.54231(10) 0.59301(10) 0.86442(7) 0.0152(3) Uani 1 1 d .
C32A C 0.48573(11) 0.65785(11) 0.83983(8) 0.0205(3) Uani 1 1 d .
H32A H 0.4288 0.6498 0.8363 0.025 Uiso 1 1 calc R
C33A C 0.51228(12) 0.73439(11) 0.82043(9) 0.0263(4) Uani 1 1 d .
H33A H 0.4733 0.7783 0.8034 0.032 Uiso 1 1 calc R
C34A C 0.59520(12) 0.74698(11) 0.82577(9) 0.0255(4) Uani 1 1 d .
H34A H 0.6131 0.7995 0.8128 0.031 Uiso 1 1 calc R
C35A C 0.65204(12) 0.68268(11) 0.85007(9) 0.0236(4) Uani 1 1 d .
H35A H 0.7089 0.6911 0.8535 0.028 Uiso 1 1 calc R
C36A C 0.62583(11) 0.60611(11) 0.86932(8) 0.0196(3) Uani 1 1 d .
H36A H 0.6650 0.5623 0.8860 0.023 Uiso 1 1 calc R
C41A C 0.57094(10) 0.41181(10) 0.87501(7) 0.0160(3) Uani 1 1 d .
C42A C 0.53902(11) 0.36950(11) 0.81696(8) 0.0196(3) Uani 1 1 d .
H42A H 0.4863 0.3851 0.7894 0.024 Uiso 1 1 calc R
C43A C 0.58369(12) 0.30478(11) 0.79918(9) 0.0250(4) Uani 1 1 d .
H43A H 0.5614 0.2760 0.7597 0.030 Uiso 1 1 calc R
C44A C 0.66087(12) 0.28211(12) 0.83912(9) 0.0275(4) Uani 1 1 d .
H44A H 0.6910 0.2371 0.8272 0.033 Uiso 1 1 calc R
C45A C 0.69417(12) 0.32489(12) 0.89634(9) 0.0260(4) Uani 1 1 d .
H45A H 0.7475 0.3100 0.9232 0.031 Uiso 1 1 calc R
C46A C 0.64940(10) 0.38967(11) 0.91431(8) 0.0191(3) Uani 1 1 d .
H46A H 0.6723 0.4190 0.9535 0.023 Uiso 1 1 calc R
F1 F 0.37273(9) 0.80424(9) 0.41105(7) 0.0470(3) Uani 1 1 d .
F2 F 0.40849(12) 0.93099(9) 0.37634(10) 0.0743(5) Uani 1 1 d .
F3 F 0.33801(8) 0.83342(9) 0.30563(7) 0.0485(3) Uani 1 1 d .
F4 F 0.47108(8) 0.81002(9) 0.36033(6) 0.0427(3) Uani 1 1 d .
B1 B 0.39669(15) 0.84700(14) 0.36362(12) 0.0316(5) Uani 1 1 d .
F5 F 0.30626(7) 0.25934(8) 0.63138(6) 0.0357(3) Uani 1 1 d .
F6 F 0.21063(8) 0.24541(10) 0.68485(7) 0.0501(4) Uani 1 1 d .
F7 F 0.32443(9) 0.32677(9) 0.72614(6) 0.0453(3) Uani 1 1 d .
F8 F 0.33503(10) 0.18263(9) 0.72346(6) 0.0557(4) Uani 1 1 d .
B2 B 0.29450(14) 0.25290(15) 0.69156(11) 0.0291(4) Uani 1 1 d .
N1S N 0.02968(13) 0.57407(12) 0.24002(9) 0.0389(4) Uani 1 1 d .
C1S C 0.02451(13) 0.50337(14) 0.24892(9) 0.0295(4) Uani 1 1 d .
C2S C 0.01906(16) 0.41328(14) 0.26230(11) 0.0416(5) Uani 1 1 d .
H2SA H -0.0303 0.3890 0.2319 0.062 Uiso 1 1 calc R
H2SB H 0.0154 0.4061 0.3059 0.062 Uiso 1 1 calc R
H2SC H 0.0685 0.3839 0.2582 0.062 Uiso 1 1 calc R
N2S N 0.08516(13) 0.44025(12) 0.63239(10) 0.0413(4) Uani 1 1 d .
C3S C 0.12158(13) 0.43460(13) 0.68501(11) 0.0325(4) Uani 1 1 d .
C4S C 0.16750(15) 0.42747(19) 0.75218(12) 0.0511(6) Uani 1 1 d .
H4SA H 0.2211 0.4004 0.7563 0.077 Uiso 1 1 calc R
H4SB H 0.1360 0.3928 0.7742 0.077 Uiso 1 1 calc R
H4SC H 0.1764 0.4844 0.7714 0.077 Uiso 1 1 calc R

loop_
_atom_site_aniso_label
_atom_site_aniso_U_11
_atom_site_aniso_U_22
_atom_site_aniso_U_33
_atom_site_aniso_U_23
_atom_site_aniso_U_13
_atom_site_aniso_U_12
Fe1 0.00935(14) 0.01031(13) 0.01112(13) -0.00031(10) 0.00191(10) -0.00028(11)
P1 0.01147(18) 0.01240(17) 0.01302(17) -0.00010(14) 0.00167(14) -0.00224(14)
P2 0.01170(18) 0.01372(17) 0.01141(17) -0.00048(13) 0.00247(14) -0.00116(14)
N1 0.0139(6) 0.0139(6) 0.0141(6) -0.0001(5) 0.0031(5) -0.0011(5)
C1 0.0162(8) 0.0162(7) 0.0138(7) 0.0003(5) 0.0014(6) -0.0033(6)
C2 0.0190(8) 0.0177(8) 0.0189(7) 0.0020(6) 0.0054(6) 0.0004(6)
C3 0.0238(10) 0.0296(10) 0.0431(11) 0.0037(8) 0.0121(8) 0.0129(8)
C11 0.0134(7) 0.0153(7) 0.0180(7) -0.0028(6) 0.0040(6) -0.0034(6)
C12 0.0302(10) 0.0173(8) 0.0189(8) -0.0004(6) 0.0054(7) -0.0065(7)
C13 0.0311(10) 0.0276(9) 0.0208(8) -0.0088(7) 0.0073(7) -0.0092(8)
C14 0.0240(9) 0.0239(9) 0.0321(10) -0.0111(7) 0.0048(7) 0.0004(7)
C15 0.0350(11) 0.0196(9) 0.0326(10) -0.0022(7) 0.0010(8) 0.0092(8)
C16 0.0274(10) 0.0215(8) 0.0202(8) -0.0020(6) 0.0002(7) 0.0035(7)
C21 0.0122(7) 0.0136(7) 0.0184(7) -0.0019(6) 0.0030(6) -0.0028(5)
C22 0.0150(8) 0.0273(9) 0.0195(8) 0.0019(7) 0.0031(6) -0.0011(7)
C23 0.0159(8) 0.0303(10) 0.0274(9) 0.0047(7) -0.0006(7) 0.0008(7)
C24 0.0138(8) 0.0205(9) 0.0406(11) -0.0012(7) 0.0061(7) 0.0006(6)
C25 0.0201(9) 0.0170(8) 0.0356(10) -0.0033(7) 0.0144(7) -0.0023(6)
C26 0.0202(8) 0.0156(7) 0.0207(8) -0.0011(6) 0.0082(6) -0.0027(6)
C31 0.0130(7) 0.0166(7) 0.0131(7) 0.0018(5) 0.0026(5) -0.0011(6)
C32 0.0199(8) 0.0172(7) 0.0159(7) 0.0006(6) 0.0036(6) -0.0001(6)
C33 0.0201(9) 0.0239(8) 0.0222(8) 0.0052(7) 0.0038(7) 0.0060(7)
C34 0.0169(8) 0.0334(10) 0.0177(8) 0.0031(7) -0.0016(6) -0.0001(7)
C35 0.0196(8) 0.0262(9) 0.0166(7) -0.0036(6) 0.0013(6) -0.0051(7)
C36 0.0174(8) 0.0199(8) 0.0158(7) -0.0004(6) 0.0040(6) 0.0001(6)
C41 0.0122(7) 0.0244(8) 0.0137(7) -0.0029(6) 0.0021(6) 0.0009(6)
C42 0.0211(9) 0.0368(10) 0.0215(8) -0.0046(7) 0.0089(7) -0.0050(7)
C43 0.0210(10) 0.0632(15) 0.0274(10) -0.0090(9) 0.0133(8) -0.0018(9)
C44 0.0284(11) 0.0557(14) 0.0281(10) -0.0133(9) 0.0085(8) 0.0149(10)
C45 0.0370(12) 0.0318(10) 0.0285(10) -0.0089(8) 0.0081(8) 0.0117(9)
C46 0.0224(9) 0.0243(9) 0.0212(8) -0.0036(6) 0.0068(7) 0.0032(7)
Fe1A 0.01032(14) 0.01022(13) 0.01336(14) 0.00020(11) 0.00390(11) 0.00032(11)
P1A 0.01140(18) 0.01263(18) 0.01565(18) -0.00039(14) 0.00412(14) -0.00070(14)
P2A 0.01162(18) 0.01336(17) 0.01370(17) -0.00007(14) 0.00453(14) -0.00001(14)
N1A 0.0119(6) 0.0152(6) 0.0151(6) -0.0009(5) 0.0035(5) -0.0012(5)
C1A 0.0117(7) 0.0182(7) 0.0157(7) 0.0012(6) 0.0030(6) -0.0012(6)
C2A 0.0155(8) 0.0184(8) 0.0185(7) -0.0009(6) 0.0023(6) 0.0005(6)
C3A 0.0308(10) 0.0183(8) 0.0359(10) 0.0009(7) 0.0037(8) 0.0102(7)
C11A 0.0131(7) 0.0204(8) 0.0193(7) -0.0009(6) 0.0048(6) 0.0003(6)
C12A 0.0249(11) 0.0353(11) 0.0722(16) 0.0263(11) 0.0263(11) 0.0105(9)
C13A 0.0279(12) 0.0496(14) 0.103(2) 0.0309(14) 0.0407(14) 0.0084(10)
C14A 0.0179(9) 0.0431(12) 0.0507(13) 0.0068(10) 0.0164(9) 0.0077(8)
C15A 0.0185(9) 0.0281(9) 0.0301(9) -0.0001(7) 0.0060(7) 0.0074(7)
C16A 0.0157(8) 0.0209(8) 0.0262(8) -0.0004(7) 0.0059(6) 0.0002(6)
C21A 0.0122(7) 0.0143(7) 0.0217(7) -0.0016(6) 0.0050(6) -0.0021(6)
C22A 0.0197(8) 0.0162(7) 0.0215(8) -0.0018(6) 0.0069(6) -0.0034(6)
C23A 0.0281(10) 0.0177(8) 0.0278(9) 0.0026(7) 0.0100(7) -0.0026(7)
C24A 0.0367(11) 0.0139(8) 0.0395(11) -0.0026(7) 0.0171(9) -0.0037(7)
C25A 0.0394(11) 0.0205(9) 0.0314(10) -0.0098(7) 0.0169(9) -0.0071(8)
C26A 0.0254(9) 0.0198(8) 0.0217(8) -0.0036(6) 0.0075(7) -0.0049(7)
C31A 0.0181(8) 0.0141(7) 0.0142(7) -0.0012(5) 0.0061(6) -0.0022(6)
C32A 0.0187(8) 0.0201(8) 0.0216(8) 0.0027(6) 0.0043(6) 0.0000(6)
C33A 0.0302(10) 0.0199(8) 0.0271(9) 0.0068(7) 0.0059(8) 0.0019(7)
C34A 0.0337(10) 0.0189(8) 0.0268(9) 0.0015(7) 0.0137(8) -0.0062(7)
C35A 0.0249(9) 0.0214(8) 0.0287(9) -0.0040(7) 0.0144(7) -0.0064(7)
C36A 0.0185(8) 0.0186(8) 0.0233(8) -0.0011(6) 0.0089(6) -0.0010(6)
C41A 0.0168(8) 0.0150(7) 0.0184(7) 0.0001(6) 0.0087(6) 0.0000(6)
C42A 0.0197(8) 0.0199(8) 0.0200(8) -0.0022(6) 0.0070(6) -0.0005(6)
C43A 0.0293(10) 0.0221(8) 0.0276(9) -0.0073(7) 0.0143(8) -0.0028(7)
C44A 0.0296(10) 0.0217(9) 0.0367(10) -0.0031(7) 0.0184(8) 0.0058(7)
C45A 0.0208(9) 0.0288(9) 0.0304(9) 0.0027(7) 0.0106(7) 0.0081(7)
C46A 0.0182(8) 0.0211(8) 0.0189(7) 0.0006(6) 0.0068(6) 0.0017(6)
F1 0.0505(9) 0.0486(8) 0.0496(8) 0.0001(6) 0.0267(7) -0.0097(6)
F2 0.0783(12) 0.0253(7) 0.1217(16) -0.0107(8) 0.0331(11) -0.0107(7)
F3 0.0300(7) 0.0574(9) 0.0497(8) 0.0057(7) -0.0014(6) 0.0087(6)
F4 0.0290(7) 0.0595(9) 0.0388(7) 0.0163(6) 0.0086(5) 0.0153(6)
B1 0.0254(11) 0.0227(10) 0.0449(13) 0.0049(9) 0.0073(10) 0.0008(8)
F5 0.0325(7) 0.0480(7) 0.0301(6) 0.0071(5) 0.0145(5) -0.0031(5)
F6 0.0334(7) 0.0787(10) 0.0426(8) 0.0062(7) 0.0183(6) -0.0142(7)
F7 0.0515(9) 0.0413(7) 0.0376(7) -0.0035(6) 0.0046(6) -0.0058(6)
F8 0.0799(11) 0.0475(8) 0.0377(7) 0.0143(6) 0.0138(7) 0.0252(8)
B2 0.0275(11) 0.0334(12) 0.0264(10) 0.0042(9) 0.0079(9) 0.0006(9)
N1S 0.0454(11) 0.0364(10) 0.0362(10) -0.0028(8) 0.0138(8) -0.0036(8)
C1S 0.0265(10) 0.0377(11) 0.0242(9) -0.0055(8) 0.0070(7) -0.0017(8)
C2S 0.0530(15) 0.0342(12) 0.0377(12) -0.0057(9) 0.0137(10) -0.0070(10)
N2S 0.0500(12) 0.0367(10) 0.0420(11) 0.0070(8) 0.0210(9) 0.0027(9)
C3S 0.0306(11) 0.0302(10) 0.0414(12) -0.0028(9) 0.0179(9) -0.0029(8)
C4S 0.0348(13) 0.0768(19) 0.0407(13) -0.0143(13) 0.0097(10) -0.0007(12)

loop_
_atom_type_symbol
_atom_type_description
_atom_type_scat_dispersion_real
_atom_type_scat_dispersion_imag
_atom_type_scat_source
C C 0.0033 0.0016 'International Tables Vol C Tables 4.2.6.8 and 6.1.1.4'
H H 0.0000 0.0000 'International Tables Vol C Tables 4.2.6.8 and 6.1.1.4'
B B 0.0013 0.0007 'International Tables Vol C Tables 4.2.6.8 and 6.1.1.4'
F F 0.0171 0.0103 'International Tables Vol C Tables 4.2.6.8 and 6.1.1.4'
Fe Fe 0.3463 0.8444 'International Tables Vol C Tables 4.2.6.8 and 6.1.1.4'
N N 0.0061 0.0033 'International Tables Vol C Tables 4.2.6.8 and 6.1.1.4'
P P 0.1023 0.0942 'International Tables Vol C Tables 4.2.6.8 and 6.1.1.4'

loop_
_geom_angle_atom_site_label_1
_geom_angle_atom_site_label_2
_geom_angle_atom_site_label_3
_geom_angle
_geom_angle_site_symmetry_1
_geom_angle_site_symmetry_3
P1 Fe1 P1 180.0 . 3_666
P1 Fe1 P2 107.359(14) . 3_666
P1 Fe1 P2 72.642(14) 3_666 3_666
P1 Fe1 P2 107.357(14) 3_666 .
P1 Fe1 P2 72.643(14) . .
P2 Fe1 P2 180.0 . 3_666
N1 Fe1 P1 89.48(4) . .
N1 Fe1 P1 89.48(4) 3_666 3_666
N1 Fe1 P1 90.52(4) 3_666 .
N1 Fe1 P1 90.52(4) . 3_666
N1 Fe1 P2 90.59(4) 3_666 .
N1 Fe1 P2 90.59(4) . 3_666
N1 Fe1 P2 89.41(4) . .
N1 Fe1 P2 89.41(4) 3_666 3_666
N1 Fe1 N1 179.998(1) . 3_666
C1 P1 Fe1 93.38(5) . .
C11 P1 Fe1 123.85(5) . .
C11 P1 C1 107.52(7) . .
C21 P1 Fe1 116.39(5) . .
C21 P1 C1 108.36(7) . .
C21 P1 C11 105.51(7) . .
C1 P2 Fe1 93.08(5) . .
C31 P2 Fe1 120.24(5) . .
C31 P2 C1 107.98(7) . .
C31 P2 C41 105.60(7) . .
C41 P2 Fe1 120.33(5) . .
C41 P2 C1 107.64(8) . .
C2 N1 Fe1 172.08(13) . .
P1 C1 P2 95.51(7) . .
P1 C1 H1A 112.6 . .
P1 C1 H1B 112.6 . .
P2 C1 H1A 112.6 . .
P2 C1 H1B 112.6 . .
H1A C1 H1B 110.1 . .
N1 C2 C3 176.91(18) . .
C2 C3 H3A 109.5 . .
C2 C3 H3B 109.5 . .
C2 C3 H3C 109.5 . .
H3A C3 H3B 109.5 . .
H3A C3 H3C 109.5 . .
H3B C3 H3C 109.5 . .
C12 C11 P1 118.87(12) . .
C16 C11 P1 121.79(12) . .
C16 C11 C12 119.21(15) . .
C11 C12 H12 119.8 . .
C13 C12 C11 120.45(16) . .
C13 C12 H12 119.8 . .
C12 C13 H13 119.9 . .
C14 C13 C12 120.17(17) . .
C14 C13 H13 119.9 . .
C13 C14 H14 120.2 . .
C15 C14 C13 119.65(17) . .
C15 C14 H14 120.2 . .
C14 C15 H15 119.7 . .
C14 C15 C16 120.66(17) . .
C16 C15 H15 119.7 . .
C11 C16 C15 119.83(16) . .
C11 C16 H16 120.1 . .
C15 C16 H16 120.1 . .
C22 C21 P1 117.76(12) . .
C22 C21 C26 118.83(15) . .
C26 C21 P1 123.39(12) . .
C21 C22 H22 119.7 . .
C23 C22 C21 120.58(16) . .
C23 C22 H22 119.7 . .
C22 C23 H23 119.8 . .
C22 C23 C24 120.39(17) . .
C24 C23 H23 119.8 . .
C23 C24 H24 120.4 . .
C25 C24 C23 119.25(17) . .
C25 C24 H24 120.4 . .
C24 C25 H25 119.6 . .
C24 C25 C26 120.81(16) . .
C26 C25 H25 119.6 . .
C21 C26 H26 119.9 . .
C25 C26 C21 120.12(16) . .
C25 C26 H26 119.9 . .
C32 C31 P2 120.29(12) . .
C32 C31 C36 119.09(15) . .
C36 C31 P2 119.99(12) . .
C31 C32 H32 119.8 . .
C33 C32 C31 120.42(15) . .
C33 C32 H32 119.8 . .
C32 C33 H33 119.9 . .
C32 C33 C34 120.16(16) . .
C34 C33 H33 119.9 . .
C33 C34 H34 120.2 . .
C35 C34 C33 119.66(16) . .
C35 C34 H34 120.2 . .
C34 C35 H35 119.7 . .
C34 C35 C36 120.61(16) . .
C36 C35 H35 119.7 . .
C31 C36 H36 120.0 . .
C35 C36 C31 119.94(16) . .
C35 C36 H36 120.0 . .
C42 C41 P2 122.03(14) . .
C46 C41 P2 118.98(12) . .
C46 C41 C42 118.98(15) . .
C41 C42 H42 120.1 . .
C43 C42 C41 119.80(19) . .
C43 C42 H42 120.1 . .
C42 C43 H43 119.6 . .
C44 C43 C42 120.72(19) . .
C44 C43 H43 119.6 . .
C43 C44 H44 120.1 . .
C45 C44 C43 119.73(18) . .
C45 C44 H44 120.1 . .
C44 C45 H45 120.1 . .
C44 C45 C46 119.9(2) . .
C46 C45 H45 120.1 . .
C41 C46 H46 119.6 . .
C45 C46 C41 120.86(17) . .
C45 C46 H46 119.6 . .
P1A Fe1A P1A 179.999(1) . 3_667
P2A Fe1A P1A 106.879(14) . 3_667
P2A Fe1A P1A 73.122(14) 3_667 3_667
P2A Fe1A P1A 106.877(14) 3_667 .
P2A Fe1A P1A 73.122(14) . .
P2A Fe1A P2A 179.999(19) . 3_667
N1A Fe1A P1A 91.66(4) 3_667 .
N1A Fe1A P1A 88.34(4) . .
N1A Fe1A P1A 91.66(4) . 3_667
N1A Fe1A P1A 88.34(4) 3_667 3_667
N1A Fe1A P2A 92.06(4) . 3_667
N1A Fe1A P2A 87.94(4) 3_667 3_667
N1A Fe1A P2A 87.94(4) . .
N1A Fe1A P2A 92.06(4) 3_667 .
N1A Fe1A N1A 180.00(7) 3_667 .
C1A P1A Fe1A 92.79(5) . .
C11A P1A Fe1A 125.66(6) . .
C11A P1A C1A 106.86(7) . .
C21A P1A Fe1A 115.95(5) . .
C21A P1A C1A 107.84(7) . .
C21A P1A C11A 105.43(8) . .
C1A P2A Fe1A 92.90(5) . .
C31A P2A Fe1A 120.12(5) . .
C31A P2A C1A 109.08(7) . .
C41A P2A Fe1A 120.97(5) . .
C41A P2A C1A 106.70(8) . .
C41A P2A C31A 105.14(7) . .
C2A N1A Fe1A 173.72(14) . .
P1A C1A H1AA 112.7 . .
P1A C1A H1AB 112.7 . .
P2A C1A P1A 95.04(7) . .
P2A C1A H1AA 112.7 . .
P2A C1A H1AB 112.7 . .
H1AA C1A H1AB 110.2 . .
N1A C2A C3A 176.70(18) . .
C2A C3A H3AA 109.5 . .
C2A C3A H3AB 109.5 . .
C2A C3A H3AC 109.5 . .
H3AA C3A H3AB 109.5 . .
H3AA C3A H3AC 109.5 . .
H3AB C3A H3AC 109.5 . .
C12A C11A P1A 120.08(14) . .
C12A C11A C16A 118.33(16) . .
C16A C11A P1A 121.52(12) . .
C11A C12A H12A 119.6 . .
C13A C12A C11A 120.89(19) . .
C13A C12A H12A 119.6 . .
C12A C13A H13A 119.9 . .
C14A C13A C12A 120.1(2) . .
C14A C13A H13A 119.9 . .
C13A C14A H14A 120.1 . .
C13A C14A C15A 119.86(18) . .
C15A C14A H14A 120.1 . .
C14A C15A H15A 119.9 . .
C14A C15A C16A 120.29(18) . .
C16A C15A H15A 119.9 . .
C11A C16A H16A 119.8 . .
C15A C16A C11A 120.43(16) . .
C15A C16A H16A 119.8 . .
C22A C21A P1A 117.86(12) . .
C26A C21A P1A 123.03(13) . .
C26A C21A C22A 119.06(15) . .
C21A C22A H22A 119.8 . .
C23A C22A C21A 120.42(16) . .
C23A C22A H22A 119.8 . .
C22A C23A H23A 119.9 . .
C22A C23A C24A 120.13(17) . .
C24A C23A H23A 119.9 . .
C23A C24A H24A 120.1 . .
C25A C24A C23A 119.86(17) . .
C25A C24A H24A 120.1 . .
C24A C25A H25A 119.8 . .
C24A C25A C26A 120.50(17) . .
C26A C25A H25A 119.8 . .
C21A C26A H26A 120.0 . .
C25A C26A C21A 120.03(16) . .
C25A C26A H26A 120.0 . .
C32A C31A P2A 122.41(12) . .
C32A C31A C36A 119.03(15) . .
C36A C31A P2A 118.13(12) . .
C31A C32A H32A 119.9 . .
C33A C32A C31A 120.22(16) . .
C33A C32A H32A 119.9 . .
C32A C33A H33A 119.8 . .
C34A C33A C32A 120.36(17) . .
C34A C33A H33A 119.8 . .
C33A C34A H34A 120.1 . .
C33A C34A C35A 119.86(16) . .
C35A C34A H34A 120.1 . .
C34A C35A H35A 120.0 . .
C34A C35A C36A 120.00(17) . .
C36A C35A H35A 120.0 . .
C31A C36A H36A 119.7 . .
C35A C36A C31A 120.53(16) . .
C35A C36A H36A 119.7 . .
C42A C41A P2A 121.48(13) . .
C42A C41A C46A 119.17(15) . .
C46A C41A P2A 119.32(12) . .
C41A C42A H42A 119.8 . .
C43A C42A C41A 120.44(17) . .
C43A C42A H42A 119.8 . .
C42A C43A H43A 120.0 . .
C42A C43A C44A 119.96(17) . .
C44A C43A H43A 120.0 . .
C43A C44A H44A 119.9 . .
C45A C44A C43A 120.23(16) . .
C45A C44A H44A 119.9 . .
C44A C45A H45A 120.1 . .
C44A C45A C46A 119.89(17) . .
C46A C45A H45A 120.1 . .
C41A C46A H46A 119.9 . .
C45A C46A C41A 120.29(16) . .
C45A C46A H46A 119.9 . .
F1 B1 F4 107.33(17) . .
F2 B1 F1 112.0(2) . .
F2 B1 F3 111.32(19) . .
F2 B1 F4 109.48(19) . .
F3 B1 F1 108.90(18) . .
F3 B1 F4 107.60(19) . .
F5 B2 F7 108.86(17) . .
F6 B2 F5 109.24(17) . .
F6 B2 F7 108.98(18) . .
F8 B2 F5 110.54(18) . .
F8 B2 F6 109.12(18) . .
F8 B2 F7 110.06(18) . .
N1S C1S C2S 178.3(2) . .
C1S C2S H2SA 109.5 . .
C1S C2S H2SB 109.5 . .
C1S C2S H2SC 109.5 . .
H2SA C2S H2SB 109.5 . .
H2SA C2S H2SC 109.5 . .
H2SB C2S H2SC 109.5 . .
N2S C3S C4S 179.6(2) . .
C3S C4S H4SA 109.5 . .
C3S C4S H4SB 109.5 . .
C3S C4S H4SC 109.5 . .
H4SA C4S H4SB 109.5 . .
H4SA C4S H4SC 109.5 . .
H4SB C4S H4SC 109.5 . .

loop_
_geom_bond_atom_site_label_1
_geom_bond_atom_site_label_2
_geom_bond_distance
_geom_bond_site_symmetry_2
Fe1 P1 2.2884(4) .
Fe1 P1 2.2884(4) 3_666
Fe1 P2 2.2959(4) .
Fe1 P2 2.2960(4) 3_666
Fe1 N1 1.8966(13) .
Fe1 N1 1.8967(13) 3_666
P1 C1 1.8330(15) .
P1 C11 1.8213(16) .
P1 C21 1.8146(16) .
P2 C1 1.8351(16) .
P2 C31 1.8137(16) .
P2 C41 1.8155(16) .
N1 C2 1.136(2) .
C1 H1A 0.9900 .
C1 H1B 0.9900 .
C2 C3 1.458(2) .
C3 H3A 0.9800 .
C3 H3B 0.9800 .
C3 H3C 0.9800 .
C11 C12 1.394(2) .
C11 C16 1.388(2) .
C12 H12 0.9500 .
C12 C13 1.388(2) .
C13 H13 0.9500 .
C13 C14 1.381(3) .
C14 H14 0.9500 .
C14 C15 1.380(3) .
C15 H15 0.9500 .
C15 C16 1.395(2) .
C16 H16 0.9500 .
C21 C22 1.397(2) .
C21 C26 1.397(2) .
C22 H22 0.9500 .
C22 C23 1.388(2) .
C23 H23 0.9500 .
C23 C24 1.389(3) .
C24 H24 0.9500 .
C24 C25 1.387(3) .
C25 H25 0.9500 .
C25 C26 1.389(2) .
C26 H26 0.9500 .
C31 C32 1.396(2) .
C31 C36 1.402(2) .
C32 H32 0.9500 .
C32 C33 1.387(2) .
C33 H33 0.9500 .
C33 C34 1.391(3) .
C34 H34 0.9500 .
C34 C35 1.385(3) .
C35 H35 0.9500 .
C35 C36 1.388(2) .
C36 H36 0.9500 .
C41 C42 1.397(2) .
C41 C46 1.394(2) .
C42 H42 0.9500 .
C42 C43 1.391(3) .
C43 H43 0.9500 .
C43 C44 1.387(3) .
C44 H44 0.9500 .
C44 C45 1.383(3) .
C45 H45 0.9500 .
C45 C46 1.390(2) .
C46 H46 0.9500 .
Fe1A P1A 2.2820(4) 3_667
Fe1A P1A 2.2819(4) .
Fe1A P2A 2.2805(4) .
Fe1A P2A 2.2806(4) 3_667
Fe1A N1A 1.8934(13) .
Fe1A N1A 1.8934(13) 3_667
P1A C1A 1.8437(16) .
P1A C11A 1.8160(16) .
P1A C21A 1.8149(16) .
P2A C1A 1.8414(16) .
P2A C31A 1.8186(16) .
P2A C41A 1.8118(16) .
N1A C2A 1.139(2) .
C1A H1AA 0.9900 .
C1A H1AB 0.9900 .
C2A C3A 1.453(2) .
C3A H3AA 0.9800 .
C3A H3AB 0.9800 .
C3A H3AC 0.9800 .
C11A C12A 1.391(2) .
C11A C16A 1.399(2) .
C12A H12A 0.9500 .
C12A C13A 1.390(3) .
C13A H13A 0.9500 .
C13A C14A 1.379(3) .
C14A H14A 0.9500 .
C14A C15A 1.381(3) .
C15A H15A 0.9500 .
C15A C16A 1.392(2) .
C16A H16A 0.9500 .
C21A C22A 1.400(2) .
C21A C26A 1.394(2) .
C22A H22A 0.9500 .
C22A C23A 1.385(2) .
C23A H23A 0.9500 .
C23A C24A 1.386(3) .
C24A H24A 0.9500 .
C24A C25A 1.383(3) .
C25A H25A 0.9500 .
C25A C26A 1.390(2) .
C26A H26A 0.9500 .
C31A C32A 1.392(2) .
C31A C36A 1.398(2) .
C32A H32A 0.9500 .
C32A C33A 1.391(2) .
C33A H33A 0.9500 .
C33A C34A 1.385(3) .
C34A H34A 0.9500 .
C34A C35A 1.387(3) .
C35A H35A 0.9500 .
C35A C36A 1.388(2) .
C36A H36A 0.9500 .
C41A C42A 1.394(2) .
C41A C46A 1.397(2) .
C42A H42A 0.9500 .
C42A C43A 1.387(2) .
C43A H43A 0.9500 .
C43A C44A 1.387(3) .
C44A H44A 0.9500 .
C44A C45A 1.387(3) .
C45A H45A 0.9500 .
C45A C46A 1.391(2) .
C46A H46A 0.9500 .
F1 B1 1.391(3) .
F2 B1 1.350(3) .
F3 B1 1.380(3) .
F4 B1 1.405(3) .
F5 B2 1.391(2) .
F6 B2 1.386(3) .
F7 B2 1.396(3) .
F8 B2 1.376(3) .
N1S C1S 1.134(3) .
C1S C2S 1.452(3) .
C2S H2SA 0.9800 .
C2S H2SB 0.9800 .
C2S H2SC 0.9800 .
N2S C3S 1.139(3) .
C3S C4S 1.452(3) .
C4S H4SA 0.9800 .
C4S H4SB 0.9800 .
C4S H4SC 0.9800 .
